data_4025998
loop_
_publ_author_name
'Susanne C. Martens'
'Till Riehm'
'Sonja Geib'
'Hubert Wadepohl'
'Lutz H. Gade'

_publ_section_title
;
 Substitutent Effects in the Periphery of 2,9-Bisaryl-tetraazaperopyrene
 Dyes
;
_journal_name_full 'Journal of Organic Chemistry'
_journal_page_first 609
_journal_page_last 617
_journal_paper_doi 10.1021/jo102141w
_journal_volume 76
_journal_year 2011
_chemical_formula_sum 'C34 H14 F4 N4'
_chemical_formula_weight 554.49
_space_group_IT_number 2
_symmetry_cell_setting triclinic
_symmetry_Int_Tables_number 2
_symmetry_space_group_name_Hall '-P 1'
_symmetry_space_group_name_H-M 'P -1'
_atom_sites_solution_hydrogens geom
_atom_sites_solution_primary dual
_atom_sites_solution_secondary difmap
_audit_block_code ga_tr13
_audit_creation_method SHELXL-97
_cell_angle_alpha 82.5490(10)
_cell_angle_beta 86.0860(10)
_cell_angle_gamma 73.0710(10)
_cell_formula_units_Z 2
_cell_length_a 6.9689(4)
_cell_length_b 10.5536(7)
_cell_length_c 16.8584(10)
_cell_measurement_reflns_used 5603
_cell_measurement_temperature 100(2)
_cell_measurement_theta_max 0.00
_cell_measurement_theta_min 0.00
_cell_volume 1175.53(12)
_computing_cell_refinement
;
SAINT (Bruker AXS, 1997-2008).
;
_computing_data_collection 'SMART-5.631 (Bruker AXS, 2003)'
_computing_data_reduction 'SAINT (Bruker AXS, 1997-2008)'
_computing_publication_material 'SHELXL-97 (Sheldrick, 1997)'
_computing_structure_refinement 'SHELXL-97 (Sheldrick, 1997)'
_computing_structure_solution 'SIR2004 (Giacovazzo et al., 2004)'
_diffrn_ambient_environment 'perfluoro polyether oil'
_diffrn_ambient_temperature 100(2)
_diffrn_detector 'CCD plate'
_diffrn_detector_area_resol_mean 8.19
_diffrn_detector_type CCD-PXL-KAF2
_diffrn_measured_fraction_theta_full 0.997
_diffrn_measured_fraction_theta_max 0.991
_diffrn_measurement_device 'three-circle diffractometer'
_diffrn_measurement_device_type 'Bruker AXS Smart 1000'
_diffrn_measurement_method '\f- and \w-scans'
_diffrn_measurement_specimen_support 'polyimid foil'
_diffrn_radiation_monochromator graphite
_diffrn_radiation_probe x-ray
_diffrn_radiation_type MoK\a
_diffrn_radiation_wavelength 0.71073
_diffrn_reflns_av_R_equivalents 0.0469
_diffrn_reflns_av_sigmaI/netI 0.0473
_diffrn_reflns_limit_h_max 10
_diffrn_reflns_limit_h_min -10
_diffrn_reflns_limit_k_max 15
_diffrn_reflns_limit_k_min -15
_diffrn_reflns_limit_l_max 24
_diffrn_reflns_limit_l_min 0
_diffrn_reflns_number 29190
_diffrn_reflns_theta_full 30.03
_diffrn_reflns_theta_max 31.00
_diffrn_reflns_theta_min 2.03
_diffrn_source 'fine-focus sealed tube'
_exptl_absorpt_coefficient_mu 0.116
_exptl_absorpt_correction_T_max 0.8623
_exptl_absorpt_correction_T_min 0.8114
_exptl_absorpt_correction_type multi-scan
_exptl_absorpt_process_details
;
multi-scan from symmetry-related measurements (Blessing 1995)
SADABS (Sheldrick & Bruker AXS, 2004-2008)
;
_exptl_crystal_colour orange
_exptl_crystal_density_diffrn 1.567
_exptl_crystal_description needle
_exptl_crystal_F_000 564
_exptl_crystal_size_max 0.40
_exptl_crystal_size_mid 0.07
_exptl_crystal_size_min 0.05
_refine_diff_density_max 0.557
_refine_diff_density_min -0.305
_refine_diff_density_rms 0.075
_refine_ls_abs_structure_details 'Flack H D (1983), Acta Cryst. A39, 876-881'
_refine_ls_extinction_method none
_refine_ls_goodness_of_fit_ref 1.046
_refine_ls_hydrogen_treatment refall
_refine_ls_matrix_type full
_refine_ls_number_parameters 421
_refine_ls_number_reflns 7427
_refine_ls_number_restraints 0
_refine_ls_restrained_S_all 1.046
_refine_ls_R_factor_all 0.0835
_refine_ls_R_factor_gt 0.0505
_refine_ls_shift/su_max 0.000
_refine_ls_shift/su_mean 0.000
_refine_ls_structure_factor_coef Fsqd
_refine_ls_weighting_details 'calc w=1/[\s^2^(Fo^2^)+(0.0806P)^2^+0.0000P] where P=(Fo^2^+2Fc^2^)/3'
_refine_ls_weighting_scheme calc
_refine_ls_wR_factor_gt 0.1299
_refine_ls_wR_factor_ref 0.1453
_reflns_number_gt 4731
_reflns_number_total 7427
_reflns_threshold_expression >2sigma(I)
_cod_data_source_file jo102141w_si_004.cif
_cod_data_source_block compound_6b
_cod_database_code 4025998

loop_
_symmetry_equiv_pos_as_xyz
'x, y, z'
'-x, -y, -z'

loop_
_atom_site_label
_atom_site_type_symbol
_atom_site_fract_x
_atom_site_fract_y
_atom_site_fract_z
_atom_site_U_iso_or_equiv
_atom_site_adp_type
_atom_site_occupancy
_atom_site_symmetry_multiplicity
_atom_site_calc_flag
F1 F 0.26705(14) 0.40328(10) 0.34816(6) 0.0301(2) Uani 1 1 d
F2 F 0.81649(14) 0.48550(9) 0.19564(5) 0.0233(2) Uani 1 1 d
N1 N 0.55755(17) 0.21911(12) 0.24292(7) 0.0155(2) Uani 1 1 d
N2 N 0.46836(18) 0.40236(12) 0.13828(7) 0.0161(2) Uani 1 1 d
C1 C 0.54952(19) 0.13373(13) 0.19112(8) 0.0130(3) Uani 1 1 d
C2 C 0.5877(2) -0.00550(14) 0.21779(8) 0.0145(3) Uani 1 1 d
H2 H 0.619(2) -0.0344(16) 0.2729(10) 0.017 Uiso 1 1 d
C3 C 0.5849(2) -0.09185(14) 0.16553(8) 0.0140(3) Uani 1 1 d
H3 H 0.608(3) -0.1845(17) 0.1847(10) 0.017 Uiso 1 1 d
C4 C 0.54446(19) -0.04962(13) 0.08202(8) 0.0118(3) Uani 1 1 d
C5 C 0.50075(19) 0.08864(13) 0.05483(8) 0.0116(3) Uani 1 1 d
C6 C 0.50345(19) 0.17842(13) 0.11012(8) 0.0122(3) Uani 1 1 d
C7 C 0.4583(2) 0.31676(14) 0.08668(8) 0.0144(3) Uani 1 1 d
C8 C 0.4019(2) 0.36609(14) 0.00601(9) 0.0163(3) Uani 1 1 d
H8 H 0.365(3) 0.4616(17) -0.0086(10) 0.020 Uiso 1 1 d
C9 C 0.5970(2) -0.28085(14) 0.04766(9) 0.0150(3) Uani 1 1 d
H9 H 0.634(2) -0.3185(17) 0.1014(10) 0.018 Uiso 1 1 d
C10 C 0.54562(19) -0.13922(13) 0.02642(8) 0.0121(3) Uani 1 1 d
C21 C 0.5202(2) 0.34808(14) 0.21294(8) 0.0155(3) Uani 1 1 d
C23 C 0.5415(2) 0.43905(14) 0.27016(8) 0.0163(3) Uani 1 1 d
C24 C 0.4191(2) 0.46009(15) 0.33850(9) 0.0199(3) Uani 1 1 d
C25 C 0.4426(3) 0.53611(16) 0.39524(10) 0.0238(3) Uani 1 1 d
H25 H 0.346(3) 0.5509(19) 0.4384(11) 0.029 Uiso 1 1 d
C26 C 0.5970(2) 0.59522(16) 0.38418(10) 0.0237(3) Uani 1 1 d
H26 H 0.616(3) 0.6460(18) 0.4254(11) 0.028 Uiso 1 1 d
C27 C 0.7239(3) 0.57936(15) 0.31684(10) 0.0222(3) Uani 1 1 d
H27 H 0.832(3) 0.6157(18) 0.3091(11) 0.027 Uiso 1 1 d
C28 C 0.6911(2) 0.50304(14) 0.26154(9) 0.0188(3) Uani 1 1 d
F51 F -0.13756(16) 0.77906(11) 0.42546(6) 0.0357(3) Uani 1 1 d
F52 F 0.42018(15) 0.94553(11) 0.40577(6) 0.0334(3) Uani 1 1 d
N51 N 0.12557(18) 0.78695(12) 0.28444(7) 0.0181(3) Uani 1 1 d
N52 N 0.09701(18) 1.01776(12) 0.29198(7) 0.0158(2) Uani 1 1 d
C51 C 0.1029(2) 0.81298(14) 0.20479(8) 0.0154(3) Uani 1 1 d
C52 C 0.1088(2) 0.70725(14) 0.15868(9) 0.0170(3) Uani 1 1 d
H52 H 0.133(3) 0.6187(17) 0.1862(10) 0.020 Uiso 1 1 d
C53 C 0.0792(2) 0.73350(14) 0.07902(9) 0.0161(3) Uani 1 1 d
H53 H 0.084(2) 0.6551(17) 0.0508(10) 0.019 Uiso 1 1 d
C54 C 0.03951(19) 0.86547(13) 0.03719(8) 0.0132(3) Uani 1 1 d
C55 C 0.03606(19) 0.97187(13) 0.08175(8) 0.0126(3) Uani 1 1 d
C56 C 0.07034(19) 0.94337(13) 0.16520(8) 0.0129(3) Uani 1 1 d
C57 C 0.0695(2) 1.04395(14) 0.21250(8) 0.0145(3) Uani 1 1 d
C58 C 0.0348(2) 1.17773(15) 0.17488(8) 0.0154(3) Uani 1 1 d
H58 H 0.036(2) 1.2491(17) 0.2079(10) 0.018 Uiso 1 1 d
C59 C 0.0017(2) 0.79314(14) -0.09541(9) 0.0150(3) Uani 1 1 d
H59 H 0.026(2) 0.6992(17) -0.0694(10) 0.018 Uiso 1 1 d
C60 C 0.00302(19) 0.89409(13) -0.04569(8) 0.0130(3) Uani 1 1 d
C71 C 0.1205(2) 0.89120(14) 0.32341(8) 0.0168(3) Uani 1 1 d
C73 C 0.1417(2) 0.86208(14) 0.41162(8) 0.0169(3) Uani 1 1 d
C74 C 0.0153(2) 0.80427(16) 0.46031(9) 0.0217(3) Uani 1 1 d
C75 C 0.0323(3) 0.77431(17) 0.54193(10) 0.0267(4) Uani 1 1 d
H75 H -0.061(3) 0.7368(19) 0.5721(12) 0.032 Uiso 1 1 d
C76 C 0.1861(3) 0.80331(16) 0.57712(9) 0.0245(3) Uani 1 1 d
H76 H 0.201(3) 0.7901(18) 0.6314(12) 0.029 Uiso 1 1 d
C77 C 0.3177(3) 0.86065(16) 0.53192(9) 0.0248(3) Uani 1 1 d
H77 H 0.428(3) 0.8773(18) 0.5575(11) 0.030 Uiso 1 1 d
C78 C 0.2913(2) 0.89004(16) 0.45045(9) 0.0215(3) Uani 1 1 d

loop_
_atom_site_aniso_label
_atom_site_aniso_U_11
_atom_site_aniso_U_22
_atom_site_aniso_U_33
_atom_site_aniso_U_23
_atom_site_aniso_U_13
_atom_site_aniso_U_12
F1 0.0283(5) 0.0378(6) 0.0289(5) -0.0117(4) 0.0072(4) -0.0152(4)
F2 0.0284(5) 0.0223(5) 0.0213(5) -0.0047(4) 0.0023(4) -0.0104(4)
N1 0.0165(6) 0.0164(6) 0.0147(6) -0.0038(5) -0.0013(4) -0.0055(5)
N2 0.0197(6) 0.0145(6) 0.0154(6) -0.0037(5) -0.0024(5) -0.0057(5)
C1 0.0112(6) 0.0147(6) 0.0141(6) -0.0032(5) -0.0008(5) -0.0043(5)
C2 0.0147(6) 0.0162(7) 0.0124(6) 0.0001(5) -0.0018(5) -0.0045(5)
C3 0.0141(6) 0.0131(6) 0.0143(6) 0.0005(5) -0.0014(5) -0.0037(5)
C4 0.0102(6) 0.0135(6) 0.0126(6) -0.0014(5) -0.0013(5) -0.0045(5)
C5 0.0092(6) 0.0136(6) 0.0125(6) -0.0018(5) -0.0007(5) -0.0037(5)
C6 0.0110(6) 0.0131(6) 0.0129(6) -0.0013(5) -0.0007(5) -0.0038(5)
C7 0.0140(6) 0.0151(6) 0.0147(6) -0.0024(5) -0.0008(5) -0.0050(5)
C8 0.0189(7) 0.0131(6) 0.0169(7) 0.0001(5) -0.0029(5) -0.0049(5)
C9 0.0152(6) 0.0153(6) 0.0148(7) 0.0003(5) -0.0029(5) -0.0053(5)
C10 0.0105(6) 0.0128(6) 0.0131(6) -0.0010(5) -0.0022(5) -0.0032(5)
C21 0.0159(6) 0.0160(7) 0.0150(6) -0.0037(5) -0.0001(5) -0.0045(5)
C23 0.0203(7) 0.0136(6) 0.0145(6) -0.0019(5) -0.0044(5) -0.0029(5)
C24 0.0212(7) 0.0197(7) 0.0186(7) -0.0025(6) -0.0017(6) -0.0055(6)
C25 0.0285(8) 0.0224(8) 0.0175(7) -0.0068(6) -0.0037(6) -0.0002(6)
C26 0.0305(8) 0.0188(7) 0.0212(8) -0.0066(6) -0.0095(6) -0.0024(6)
C27 0.0271(8) 0.0161(7) 0.0249(8) -0.0040(6) -0.0077(6) -0.0063(6)
C28 0.0230(7) 0.0149(7) 0.0170(7) -0.0014(5) -0.0028(6) -0.0029(6)
F51 0.0357(6) 0.0547(7) 0.0254(5) -0.0036(5) -0.0019(4) -0.0267(5)
F52 0.0335(6) 0.0523(7) 0.0217(5) -0.0020(5) -0.0028(4) -0.0244(5)
N51 0.0191(6) 0.0192(6) 0.0144(6) -0.0032(5) -0.0031(5) -0.0017(5)
N52 0.0165(6) 0.0189(6) 0.0121(5) -0.0029(5) -0.0009(4) -0.0049(5)
C51 0.0135(6) 0.0173(7) 0.0146(7) -0.0033(5) -0.0019(5) -0.0022(5)
C52 0.0195(7) 0.0137(7) 0.0168(7) -0.0022(5) -0.0017(5) -0.0026(5)
C53 0.0168(6) 0.0149(7) 0.0165(7) -0.0039(5) -0.0015(5) -0.0033(5)
C54 0.0108(6) 0.0153(6) 0.0138(6) -0.0036(5) 0.0000(5) -0.0037(5)
C55 0.0093(6) 0.0157(6) 0.0129(6) -0.0027(5) -0.0008(5) -0.0031(5)
C56 0.0110(6) 0.0150(6) 0.0128(6) -0.0023(5) -0.0004(5) -0.0032(5)
C57 0.0111(6) 0.0178(7) 0.0142(6) -0.0029(5) -0.0002(5) -0.0032(5)
C58 0.0148(6) 0.0189(7) 0.0143(6) -0.0052(5) -0.0007(5) -0.0061(5)
C59 0.0139(6) 0.0155(7) 0.0168(7) -0.0039(5) 0.0000(5) -0.0054(5)
C60 0.0109(6) 0.0156(6) 0.0132(6) -0.0036(5) 0.0004(5) -0.0045(5)
C71 0.0160(6) 0.0201(7) 0.0133(6) -0.0042(5) -0.0016(5) -0.0023(5)
C73 0.0200(7) 0.0160(7) 0.0125(6) -0.0026(5) -0.0023(5) -0.0010(5)
C74 0.0254(8) 0.0222(7) 0.0182(7) -0.0031(6) -0.0034(6) -0.0068(6)
C75 0.0343(9) 0.0260(8) 0.0179(8) -0.0004(6) 0.0022(7) -0.0070(7)
C76 0.0349(9) 0.0200(7) 0.0121(7) -0.0023(6) -0.0026(6) 0.0031(6)
C77 0.0287(8) 0.0254(8) 0.0184(8) -0.0063(6) -0.0069(6) -0.0017(7)
C78 0.0239(7) 0.0240(8) 0.0165(7) -0.0031(6) -0.0019(6) -0.0058(6)

loop_
_atom_type_symbol
_atom_type_description
_atom_type_scat_dispersion_real
_atom_type_scat_dispersion_imag
_atom_type_scat_source
C C 0.0033 0.0016 'International Tables Vol C Tables 4.2.6.8 and 6.1.1.4'
H H 0.0000 0.0000 'International Tables Vol C Tables 4.2.6.8 and 6.1.1.4'
F F 0.0171 0.0103 'International Tables Vol C Tables 4.2.6.8 and 6.1.1.4'
N N 0.0061 0.0033 'International Tables Vol C Tables 4.2.6.8 and 6.1.1.4'

loop_
_geom_angle_atom_site_label_1
_geom_angle_atom_site_label_2
_geom_angle_atom_site_label_3
_geom_angle
_geom_angle_site_symmetry_1
_geom_angle_site_symmetry_3
C21 N1 C1 116.25(12) . .
C21 N2 C7 116.07(12) . .
N1 C1 C6 121.41(12) . .
N1 C1 C2 120.06(12) . .
C6 C1 C2 118.52(12) . .
C3 C2 C1 120.20(13) . .
C3 C2 H2 122.2(10) . .
C1 C2 H2 117.6(10) . .
C2 C3 C4 122.47(13) . .
C2 C3 H3 119.0(10) . .
C4 C3 H3 118.5(10) . .
C10 C4 C5 118.79(12) . .
C10 C4 C3 123.02(12) . .
C5 C4 C3 118.18(12) . .
C6 C5 C4 118.91(12) . .
C6 C5 C10 119.29(12) . 2_655
C4 C5 C10 121.80(12) . 2_655
C7 C6 C1 117.03(12) . .
C7 C6 C5 121.30(12) . .
C1 C6 C5 121.67(12) . .
N2 C7 C6 121.60(12) . .
N2 C7 C8 119.90(12) . .
C6 C7 C8 118.50(12) . .
C9 C8 C7 120.55(13) 2_655 .
C9 C8 H8 121.8(10) 2_655 .
C7 C8 H8 117.7(10) . .
C8 C9 C10 122.30(13) 2_655 .
C8 C9 H9 117.6(10) 2_655 .
C10 C9 H9 120.1(10) . .
C4 C10 C5 119.40(12) . 2_655
C4 C10 C9 122.65(12) . .
C5 C10 C9 117.93(12) 2_655 .
N2 C21 N1 127.53(13) . .
N2 C21 C23 117.30(12) . .
N1 C21 C23 115.17(12) . .
C24 C23 C28 115.18(13) . .
C24 C23 C21 122.03(13) . .
C28 C23 C21 122.70(13) . .
F1 C24 C25 119.00(14) . .
F1 C24 C23 117.29(13) . .
C25 C24 C23 123.70(15) . .
C24 C25 C26 118.49(15) . .
C24 C25 H25 118.3(11) . .
C26 C25 H25 123.1(11) . .
C25 C26 C27 120.87(15) . .
C25 C26 H26 118.3(11) . .
C27 C26 H26 120.8(11) . .
C28 C27 C26 117.87(15) . .
C28 C27 H27 119.9(11) . .
C26 C27 H27 122.2(11) . .
F2 C28 C27 118.34(14) . .
F2 C28 C23 117.76(13) . .
C27 C28 C23 123.87(14) . .
C71 N51 C51 116.26(12) . .
C71 N52 C57 116.09(12) . .
N51 C51 C56 121.53(12) . .
N51 C51 C52 119.81(13) . .
C56 C51 C52 118.66(12) . .
C53 C52 C51 120.10(13) . .
C53 C52 H52 122.0(10) . .
C51 C52 H52 117.9(10) . .
C52 C53 C54 122.76(13) . .
C52 C53 H53 115.8(10) . .
C54 C53 H53 121.5(10) . .
C60 C54 C55 118.93(12) . .
C60 C54 C53 123.03(12) . .
C55 C54 C53 118.04(12) . .
C60 C55 C56 118.94(12) 2_575 .
C60 C55 C54 122.12(12) 2_575 .
C56 C55 C54 118.93(12) . .
C57 C56 C51 116.83(12) . .
C57 C56 C55 121.70(12) . .
C51 C56 C55 121.47(12) . .
N52 C57 C56 121.82(13) . .
N52 C57 C58 119.55(12) . .
C56 C57 C58 118.62(12) . .
C59 C58 C57 120.32(13) 2_575 .
C59 C58 H58 120.7(10) 2_575 .
C57 C58 H58 119.0(10) . .
C58 C59 C60 122.18(13) 2_575 .
C58 C59 H59 119.9(9) 2_575 .
C60 C59 H59 117.9(9) . .
C54 C60 C55 118.95(12) . 2_575
C54 C60 C59 122.83(12) . .
C55 C60 C59 118.21(12) 2_575 .
N52 C71 N51 127.42(13) . .
N52 C71 C73 116.67(12) . .
N51 C71 C73 115.91(12) . .
C74 C73 C78 115.44(13) . .
C74 C73 C71 122.36(13) . .
C78 C73 C71 122.19(13) . .
F51 C74 C75 118.43(15) . .
F51 C74 C73 117.66(13) . .
C75 C74 C73 123.89(15) . .
C74 C75 C76 117.95(16) . .
C74 C75 H75 119.8(12) . .
C76 C75 H75 122.3(12) . .
C77 C76 C75 121.06(15) . .
C77 C76 H76 116.7(11) . .
C75 C76 H76 122.1(11) . .
C76 C77 C78 118.27(15) . .
C76 C77 H77 119.9(11) . .
C78 C77 H77 121.8(11) . .
F52 C78 C77 118.59(14) . .
F52 C78 C73 118.02(13) . .
C77 C78 C73 123.37(15) . .

loop_
_geom_bond_atom_site_label_1
_geom_bond_atom_site_label_2
_geom_bond_distance
_geom_bond_site_symmetry_2
F1 C24 1.3526(17) .
F2 C28 1.3633(17) .
N1 C21 1.3451(18) .
N1 C1 1.3482(17) .
N2 C21 1.3406(18) .
N2 C7 1.3514(17) .
C1 C6 1.4123(18) .
C1 C2 1.4316(19) .
C2 C3 1.3519(19) .
C2 H2 0.958(17) .
C3 C4 1.4416(18) .
C3 H3 0.959(17) .
C4 C10 1.4133(18) .
C4 C5 1.4208(18) .
C5 C6 1.4174(18) .
C5 C10 1.4269(18) 2_655
C6 C7 1.4095(18) .
C7 C8 1.4302(19) .
C8 C9 1.354(2) 2_655
C8 H8 0.967(17) .
C9 C8 1.354(2) 2_655
C9 C10 1.4345(19) .
C9 H9 0.962(17) .
C10 C5 1.4269(18) 2_655
C21 C23 1.4889(19) .
C23 C24 1.388(2) .
C23 C28 1.389(2) .
C24 C25 1.372(2) .
C25 C26 1.384(2) .
C25 H25 0.955(19) .
C26 C27 1.388(2) .
C26 H26 0.970(18) .
C27 C28 1.379(2) .
C27 H27 0.931(18) .
F51 C74 1.3574(17) .
F52 C78 1.3480(18) .
N51 C71 1.3437(18) .
N51 C51 1.3458(18) .
N52 C71 1.3388(19) .
N52 C57 1.3479(17) .
C51 C56 1.4111(19) .
C51 C52 1.4299(19) .
C52 C53 1.353(2) .
C52 H52 0.961(17) .
C53 C54 1.436(2) .
C53 H53 0.998(17) .
C54 C60 1.4151(19) .
C54 C55 1.4235(19) .
C55 C60 1.4213(19) 2_575
C55 C56 1.4216(18) .
C56 C57 1.4064(19) .
C57 C58 1.430(2) .
C58 C59 1.3595(19) 2_575
C58 H58 0.995(17) .
C59 C58 1.3596(19) 2_575
C59 C60 1.4408(19) .
C59 H59 1.002(17) .
C60 C55 1.4213(19) 2_575
C71 C73 1.4874(19) .
C73 C74 1.380(2) .
C73 C78 1.387(2) .
C74 C75 1.377(2) .
C75 C76 1.385(2) .
C75 H75 0.945(19) .
C76 C77 1.377(2) .
C76 H76 0.917(19) .
C77 C78 1.381(2) .
C77 H77 0.975(18) .

loop_
_geom_torsion_atom_site_label_1
_geom_torsion_atom_site_label_2
_geom_torsion_atom_site_label_3
_geom_torsion_atom_site_label_4
_geom_torsion
_geom_torsion_site_symmetry_1
_geom_torsion_site_symmetry_4
C21 N1 C1 C6 -0.26(19) . .
C21 N1 C1 C2 179.88(12) . .
N1 C1 C2 C3 -178.25(13) . .
C6 C1 C2 C3 1.9(2) . .
C1 C2 C3 C4 0.0(2) . .
C2 C3 C4 C10 178.53(13) . .
C2 C3 C4 C5 -1.7(2) . .
C10 C4 C5 C6 -178.74(11) . .
C3 C4 C5 C6 1.49(18) . .
C10 C4 C5 C10 1.3(2) . 2_655
C3 C4 C5 C10 -178.51(12) . 2_655
N1 C1 C6 C7 -2.50(19) . .
C2 C1 C6 C7 177.36(12) . .
N1 C1 C6 C5 178.06(12) . .
C2 C1 C6 C5 -2.08(19) . .
C4 C5 C6 C7 -179.04(12) . .
C10 C5 C6 C7 0.96(19) 2_655 .
C4 C5 C6 C1 0.37(19) . .
C10 C5 C6 C1 -179.62(12) 2_655 .
C21 N2 C7 C6 -1.10(19) . .
C21 N2 C7 C8 179.26(12) . .
C1 C6 C7 N2 3.22(19) . .
C5 C6 C7 N2 -177.33(12) . .
C1 C6 C7 C8 -177.13(12) . .
C5 C6 C7 C8 2.31(19) . .
N2 C7 C8 C9 175.94(13) . 2_655
C6 C7 C8 C9 -3.7(2) . 2_655
C5 C4 C10 C5 -1.2(2) . 2_655
C3 C4 C10 C5 178.53(12) . 2_655
C5 C4 C10 C9 177.10(12) . .
C3 C4 C10 C9 -3.1(2) . .
C8 C9 C10 C4 -179.86(13) 2_655 .
C8 C9 C10 C5 -1.5(2) 2_655 2_655
C7 N2 C21 N1 -2.1(2) . .
C7 N2 C21 C23 177.32(12) . .
C1 N1 C21 N2 2.8(2) . .
C1 N1 C21 C23 -176.65(12) . .
N2 C21 C23 C24 116.88(16) . .
N1 C21 C23 C24 -63.63(18) . .
N2 C21 C23 C28 -66.71(18) . .
N1 C21 C23 C28 112.77(15) . .
C28 C23 C24 F1 177.90(12) . .
C21 C23 C24 F1 -5.4(2) . .
C28 C23 C24 C25 -1.1(2) . .
C21 C23 C24 C25 175.55(14) . .
F1 C24 C25 C26 -179.13(13) . .
C23 C24 C25 C26 -0.1(2) . .
C24 C25 C26 C27 0.7(2) . .
C25 C26 C27 C28 0.0(2) . .
C26 C27 C28 F2 -179.22(13) . .
C26 C27 C28 C23 -1.4(2) . .
C24 C23 C28 F2 179.73(12) . .
C21 C23 C28 F2 3.1(2) . .
C24 C23 C28 C27 1.9(2) . .
C21 C23 C28 C27 -174.73(14) . .
C71 N51 C51 C56 -1.6(2) . .
C71 N51 C51 C52 179.25(12) . .
N51 C51 C52 C53 177.72(13) . .
C56 C51 C52 C53 -1.5(2) . .
C51 C52 C53 C54 -0.5(2) . .
C52 C53 C54 C60 -178.23(13) . .
C52 C53 C54 C55 1.4(2) . .
C60 C54 C55 C60 0.1(2) . 2_575
C53 C54 C55 C60 -179.64(12) . 2_575
C60 C54 C55 C56 179.25(12) . .
C53 C54 C55 C56 -0.44(19) . .
N51 C51 C56 C57 2.0(2) . .
C52 C51 C56 C57 -178.80(12) . .
N51 C51 C56 C55 -176.70(12) . .
C52 C51 C56 C55 2.4(2) . .
C60 C55 C56 C57 -0.96(19) 2_575 .
C54 C55 C56 C57 179.82(12) . .
C60 C55 C56 C51 177.73(12) 2_575 .
C54 C55 C56 C51 -1.49(19) . .
C71 N52 C57 C56 -1.51(19) . .
C71 N52 C57 C58 177.41(12) . .
C51 C56 C57 N52 -0.41(19) . .
C55 C56 C57 N52 178.34(12) . .
C51 C56 C57 C58 -179.33(12) . .
C55 C56 C57 C58 -0.6(2) . .
N52 C57 C58 C59 -177.19(12) . 2_575
C56 C57 C58 C59 1.8(2) . 2_575
C55 C54 C60 C55 -0.1(2) . 2_575
C53 C54 C60 C55 179.63(12) . 2_575
C55 C54 C60 C59 -179.44(12) . .
C53 C54 C60 C59 0.2(2) . .
C58 C59 C60 C54 179.57(13) 2_575 .
C58 C59 C60 C55 0.2(2) 2_575 2_575
C57 N52 C71 N51 2.1(2) . .
C57 N52 C71 C73 -177.28(12) . .
C51 N51 C71 N52 -0.6(2) . .
C51 N51 C71 C73 178.84(12) . .
N52 C71 C73 C74 123.41(16) . .
N51 C71 C73 C74 -56.05(19) . .
N52 C71 C73 C78 -57.24(19) . .
N51 C71 C73 C78 123.29(16) . .
C78 C73 C74 F51 177.86(13) . .
C71 C73 C74 F51 -2.7(2) . .
C78 C73 C74 C75 -0.3(2) . .
C71 C73 C74 C75 179.08(14) . .
F51 C74 C75 C76 -178.53(14) . .
C73 C74 C75 C76 -0.4(2) . .
C74 C75 C76 C77 0.2(2) . .
C75 C76 C77 C78 0.7(2) . .
C76 C77 C78 F52 -179.65(14) . .
C76 C77 C78 C73 -1.5(2) . .
C74 C73 C78 F52 179.44(13) . .
C71 C73 C78 F52 0.1(2) . .
C74 C73 C78 C77 1.3(2) . .
C71 C73 C78 C77 -178.14(14) . .
